data_7022371
loop_
_publ_author_name
'McMorran, David A.'
'McAdam, C. John'
'van der Salm, Holly'
'Gordon, Keith C.'

_publ_section_title
;
 1,5-Diarylbiguanides and their nickel(II) complexes.
;
_journal_issue 8
_journal_name_full 'Dalton transactions (Cambridge, England : 2003)'
_journal_page_first 2948
_journal_page_last 2962
_journal_paper_doi 10.1039/c2dt32483k
_journal_volume 42
_journal_year 2013
_chemical_formula_moiety 'C36 H46 N10 Ni O8, 2(B F4), C3 O'
_chemical_formula_sum 'C39 H46 B2 F8 N10 Ni O9'
_chemical_formula_weight 1031.19
_chemical_name_systematic
;
?
;
_space_group_IT_number 2
_symmetry_cell_setting triclinic
_symmetry_space_group_name_Hall '-P 1'
_symmetry_space_group_name_H-M 'P -1'
_atom_sites_solution_hydrogens geom
_atom_sites_solution_primary direct
_atom_sites_solution_secondary difmap
_audit_creation_method SHELXL-97
_cell_angle_alpha 93.507(4)
_cell_angle_beta 90.073(4)
_cell_angle_gamma 111.697(4)
_cell_formula_units_Z 1
_cell_length_a 7.9360(9)
_cell_length_b 8.5760(10)
_cell_length_c 17.863(2)
_cell_measurement_reflns_used 5247
_cell_measurement_temperature 89(2)
_cell_measurement_theta_max 24.54
_cell_measurement_theta_min 2.87
_cell_volume 1127.1(2)
_computing_cell_refinement 'ApexII and SAINT (Bruker, 2001)'
_computing_data_collection 'ApexII (Bruker, 2004)'
_computing_data_reduction SAINT
_computing_molecular_graphics 'WinGX (Farrugia, 1999)'
_computing_publication_material WinGX
_computing_structure_refinement 'SHELXL-97 (Sheldrick, 1997)'
_computing_structure_solution SAINT
_diffrn_ambient_temperature 89(2)
_diffrn_measured_fraction_theta_full 0.979
_diffrn_measured_fraction_theta_max 0.979
_diffrn_measurement_device_type 'Bruker Kappa ApexII area detector'
_diffrn_measurement_method 'phi and omega scans'
_diffrn_radiation_monochromator graphite
_diffrn_radiation_source 'fine-focus sealed tube'
_diffrn_radiation_type MoK\a
_diffrn_radiation_wavelength 0.71073
_diffrn_reflns_av_R_equivalents 0.0368
_diffrn_reflns_av_sigmaI/netI 0.0361
_diffrn_reflns_limit_h_max 8
_diffrn_reflns_limit_h_min -9
_diffrn_reflns_limit_k_max 9
_diffrn_reflns_limit_k_min -10
_diffrn_reflns_limit_l_max 21
_diffrn_reflns_limit_l_min -20
_diffrn_reflns_number 18212
_diffrn_reflns_theta_full 24.79
_diffrn_reflns_theta_max 24.79
_diffrn_reflns_theta_min 1.14
_exptl_absorpt_coefficient_mu 0.529
_exptl_absorpt_correction_T_max 0.948
_exptl_absorpt_correction_T_min 0.827
_exptl_absorpt_correction_type multi-scan
_exptl_absorpt_process_details 'SADABS (Bruker, 2001)'
_exptl_crystal_colour orange
_exptl_crystal_density_diffrn 1.519
_exptl_crystal_density_method 'not measured'
_exptl_crystal_description block
_exptl_crystal_F_000 532
_exptl_crystal_size_max 0.50
_exptl_crystal_size_mid 0.30
_exptl_crystal_size_min 0.10
_refine_diff_density_max 1.292
_refine_diff_density_min -1.230
_refine_diff_density_rms 0.092
_refine_ls_extinction_method none
_refine_ls_goodness_of_fit_ref 1.062
_refine_ls_hydrogen_treatment mixed
_refine_ls_matrix_type full
_refine_ls_number_parameters 351
_refine_ls_number_reflns 3771
_refine_ls_number_restraints 0
_refine_ls_restrained_S_all 1.062
_refine_ls_R_factor_all 0.0777
_refine_ls_R_factor_gt 0.0599
_refine_ls_shift/su_max 0.000
_refine_ls_shift/su_mean 0.000
_refine_ls_structure_factor_coef Fsqd
_refine_ls_weighting_details 'calc w=1/[\s^2^(Fo^2^)+(0.0956P)^2^+2.5037P] where P=(Fo^2^+2Fc^2^)/3'
_refine_ls_weighting_scheme calc
_refine_ls_wR_factor_gt 0.1629
_refine_ls_wR_factor_ref 0.1811
_reflns_number_gt 3018
_reflns_number_total 3771
_reflns_threshold_expression >2\s(I)
_cod_data_source_file c2dt32483k.txt
_cod_data_source_block dma59b
_cod_depositor_comments
;
The following automatic conversions were performed:

'_symmetry_cell_setting' value 'Triclinic' changed to 'triclinic'
according to /home/saulius/struct/CIF-dictionaries/cif_core.dic
dictionary named 'cif_core.dic' version 2.4.2 from 2011-04-26.

Automatic conversion script
Id: cif_fix_values 1891 2012-01-12 08:04:46Z andrius 
;
_cod_original_sg_symbol_H-M P-1
_cod_database_code 7022371

loop_
_symmetry_equiv_pos_as_xyz
'x, y, z'
'-x, -y, -z'

loop_
_atom_site_label
_atom_site_type_symbol
_atom_site_fract_x
_atom_site_fract_y
_atom_site_fract_z
_atom_site_U_iso_or_equiv
_atom_site_adp_type
_atom_site_occupancy
_atom_site_symmetry_multiplicity
_atom_site_calc_flag
_atom_site_refinement_flags
Ni1 Ni 0.0000 0.0000 0.5000 0.0250(3) Uani 1 2 d S
N1 N -0.0976(4) 0.0440(4) 0.58958(18) 0.0271(8) Uani 1 1 d .
H1A H -0.2141 0.0021 0.5905 0.032 Uiso 1 1 calc R
C1 C -0.0191(5) 0.1272(5) 0.6505(2) 0.0215(8) Uani 1 1 d .
N2 N 0.1648(4) 0.1861(5) 0.6596(2) 0.0263(8) Uani 1 1 d .
H2 H 0.203(7) 0.226(7) 0.697(3) 0.040(16) Uiso 1 1 d .
C2 C 0.2847(5) 0.1636(5) 0.6096(2) 0.0243(9) Uani 1 1 d .
N3 N 0.2318(5) 0.0909(5) 0.5435(2) 0.0300(8) Uani 1 1 d .
H3 H 0.321(7) 0.083(6) 0.518(3) 0.038(13) Uiso 1 1 d .
N4 N -0.1120(5) 0.1616(5) 0.70878(19) 0.0256(8) Uani 1 1 d .
H4 H -0.222(7) 0.109(6) 0.706(3) 0.035(13) Uiso 1 1 d .
C3 C -0.0386(5) 0.2314(5) 0.7816(2) 0.0248(9) Uani 1 1 d .
C4 C 0.0982(5) 0.3908(5) 0.7906(2) 0.0262(9) Uani 1 1 d .
H4A H 0.1432 0.4537 0.7495 0.031 Uiso 1 1 calc R
C5 C 0.1648(5) 0.4525(5) 0.8625(2) 0.0294(10) Uani 1 1 d .
C6 C 0.0929(5) 0.3619(5) 0.9247(2) 0.0278(9) Uani 1 1 d .
H6A H 0.1382 0.4055 0.9727 0.033 Uiso 1 1 calc R
C7 C -0.0455(5) 0.2074(5) 0.9145(2) 0.0272(9) Uani 1 1 d .
C8 C -0.1112(5) 0.1396(5) 0.8426(2) 0.0248(9) Uani 1 1 d .
H8A H -0.2028 0.0339 0.8358 0.030 Uiso 1 1 calc R
O1 O 0.2997(4) 0.6048(4) 0.87934(18) 0.0361(7) Uani 1 1 d .
C9 C 0.3773(6) 0.7075(6) 0.8187(3) 0.0405(11) Uani 1 1 d .
H9A H 0.4705 0.8102 0.8380 0.061 Uiso 1 1 calc R
H9B H 0.2847 0.7329 0.7934 0.061 Uiso 1 1 calc R
H9C H 0.4287 0.6484 0.7841 0.061 Uiso 1 1 calc R
O2 O -0.1264(4) 0.1104(4) 0.97138(16) 0.0331(7) Uani 1 1 d .
C10 C -0.0539(6) 0.1695(6) 1.0460(2) 0.0371(11) Uani 1 1 d .
H10A H -0.1202 0.0893 1.0808 0.056 Uiso 1 1 calc R
H10B H -0.0648 0.2757 1.0589 0.056 Uiso 1 1 calc R
H10C H 0.0716 0.1830 1.0482 0.056 Uiso 1 1 calc R
N5 N 0.4615(5) 0.2263(5) 0.6333(2) 0.0301(8) Uani 1 1 d .
H5 H 0.528(7) 0.235(6) 0.604(3) 0.032(15) Uiso 1 1 d .
C11 C 0.5236(5) 0.2892(5) 0.7079(2) 0.0271(9) Uani 1 1 d .
C12 C 0.6528(5) 0.4518(5) 0.7181(2) 0.0275(9) Uani 1 1 d .
H12A H 0.6975 0.5166 0.6775 0.033 Uiso 1 1 calc R
C13 C 0.7119(5) 0.5132(5) 0.7904(2) 0.0285(9) Uani 1 1 d .
C14 C 0.6422(5) 0.4200(5) 0.8520(2) 0.0298(10) Uani 1 1 d .
H14A H 0.6810 0.4650 0.9005 0.036 Uiso 1 1 calc R
C15 C 0.5143(5) 0.2592(5) 0.8396(2) 0.0303(10) Uani 1 1 d .
C16 C 0.4568(5) 0.1911(5) 0.7669(2) 0.0304(10) Uani 1 1 d .
H16A H 0.3745 0.0812 0.7586 0.036 Uiso 1 1 calc R
O3 O 0.8382(4) 0.6709(3) 0.80801(17) 0.0333(7) Uani 1 1 d .
C17 C 0.9189(6) 0.7683(6) 0.7469(3) 0.0376(11) Uani 1 1 d .
H17A H 1.0077 0.8741 0.7656 0.056 Uiso 1 1 calc R
H17B H 0.8270 0.7877 0.7182 0.056 Uiso 1 1 calc R
H17C H 0.9766 0.7088 0.7155 0.056 Uiso 1 1 calc R
O4 O 0.4389(4) 0.1553(4) 0.89555(17) 0.0375(8) Uani 1 1 d .
C18 C 0.4915(6) 0.2201(6) 0.9708(3) 0.0378(11) Uani 1 1 d .
H18A H 0.4261 0.1371 1.0047 0.057 Uiso 1 1 calc R
H18B H 0.4644 0.3196 0.9806 0.057 Uiso 1 1 calc R
H18C H 0.6193 0.2474 0.9780 0.057 Uiso 1 1 calc R
B1 B -0.5840(12) -0.2104(10) 0.6276(5) 0.072(3) Uani 1 1 d .
F1 F -0.6153(7) -0.3788(4) 0.6230(2) 0.0860(12) Uani 1 1 d .
F2 F -0.7400(4) -0.1867(5) 0.65045(19) 0.0700(10) Uani 1 1 d .
F3 F -0.4461(5) -0.1254(4) 0.6798(3) 0.1064(18) Uani 1 1 d .
F4 F -0.5381(8) -0.1438(7) 0.5586(3) 0.155(3) Uani 1 1 d .
O20 O 0.7652(9) 0.3031(9) 0.5510(4) 0.0446(16) Uani 0.50 1 d P
C20 C 1.0147(17) 0.4391(18) 0.4753(7) 0.068(4) Uani 0.50 1 d P
C21 C 0.8532(16) 0.4283(13) 0.5201(5) 0.050(3) Uani 0.50 1 d P
C22 C 0.796(3) 0.5731(17) 0.5234(7) 0.115(8) Uani 0.50 1 d P

loop_
_atom_site_aniso_label
_atom_site_aniso_U_11
_atom_site_aniso_U_22
_atom_site_aniso_U_33
_atom_site_aniso_U_23
_atom_site_aniso_U_13
_atom_site_aniso_U_12
Ni1 0.0141(4) 0.0298(5) 0.0285(4) -0.0038(3) -0.0023(3) 0.0058(3)
N1 0.0119(16) 0.036(2) 0.0297(19) -0.0024(15) -0.0037(13) 0.0050(15)
C1 0.0154(18) 0.021(2) 0.027(2) 0.0012(16) -0.0041(15) 0.0059(16)
N2 0.0171(17) 0.032(2) 0.028(2) -0.0063(16) -0.0046(15) 0.0079(15)
C2 0.0155(19) 0.022(2) 0.034(2) -0.0015(17) -0.0041(16) 0.0051(16)
N3 0.0141(17) 0.040(2) 0.033(2) -0.0080(16) -0.0003(15) 0.0080(16)
N4 0.0138(17) 0.033(2) 0.0286(19) -0.0039(15) -0.0037(14) 0.0076(16)
C3 0.0187(19) 0.029(2) 0.030(2) -0.0040(17) -0.0024(16) 0.0132(18)
C4 0.021(2) 0.027(2) 0.033(2) -0.0006(17) -0.0019(17) 0.0110(18)
C5 0.021(2) 0.026(2) 0.043(3) -0.0091(19) -0.0072(18) 0.0118(18)
C6 0.024(2) 0.031(2) 0.031(2) -0.0094(18) -0.0069(17) 0.0153(19)
C7 0.022(2) 0.031(2) 0.033(2) -0.0026(18) 0.0035(17) 0.0147(18)
C8 0.0162(19) 0.027(2) 0.031(2) -0.0080(17) 0.0004(16) 0.0088(17)
O1 0.0286(16) 0.0248(16) 0.0486(19) -0.0089(14) -0.0079(14) 0.0043(13)
C9 0.031(2) 0.030(2) 0.057(3) -0.002(2) -0.002(2) 0.008(2)
O2 0.0295(16) 0.0410(18) 0.0266(15) -0.0047(13) 0.0028(12) 0.0118(14)
C10 0.040(3) 0.047(3) 0.027(2) -0.007(2) 0.0002(19) 0.020(2)
N5 0.0165(18) 0.036(2) 0.035(2) -0.0067(17) -0.0013(16) 0.0070(16)
C11 0.0159(19) 0.030(2) 0.037(2) -0.0051(19) -0.0064(17) 0.0108(17)
C12 0.0167(19) 0.027(2) 0.039(2) -0.0004(18) -0.0028(17) 0.0082(17)
C13 0.018(2) 0.026(2) 0.043(3) -0.0053(19) -0.0029(17) 0.0113(18)
C14 0.023(2) 0.029(2) 0.038(2) -0.0050(19) -0.0106(18) 0.0120(18)
C15 0.020(2) 0.029(2) 0.043(3) 0.001(2) -0.0095(18) 0.0102(18)
C16 0.018(2) 0.023(2) 0.047(3) -0.0029(19) -0.0107(18) 0.0052(17)
O3 0.0285(16) 0.0234(16) 0.0410(18) -0.0053(13) -0.0042(13) 0.0027(13)
C17 0.030(2) 0.031(2) 0.043(3) -0.003(2) 0.007(2) 0.003(2)
O4 0.0342(17) 0.0321(17) 0.0406(18) 0.0051(14) -0.0112(14) 0.0054(14)
C18 0.033(2) 0.037(3) 0.042(3) 0.003(2) -0.006(2) 0.010(2)
B1 0.081(6) 0.063(5) 0.098(6) 0.047(4) 0.055(5) 0.051(5)
F1 0.132(4) 0.053(2) 0.079(3) 0.0003(18) -0.023(2) 0.043(2)
F2 0.0416(17) 0.095(3) 0.077(2) 0.036(2) 0.0334(16) 0.0257(18)
F3 0.0285(18) 0.044(2) 0.234(6) 0.006(3) 0.043(3) -0.0013(16)
F4 0.189(5) 0.193(5) 0.181(5) 0.152(5) 0.167(5) 0.164(5)
O20 0.043(4) 0.050(4) 0.041(4) 0.013(3) 0.014(3) 0.016(3)
C20 0.048(7) 0.081(10) 0.053(7) 0.007(6) 0.008(6) -0.003(7)
C21 0.065(7) 0.040(6) 0.032(5) 0.007(5) -0.004(5) 0.005(6)
C22 0.27(3) 0.052(8) 0.047(8) -0.005(6) -0.044(11) 0.088(12)

loop_
_atom_type_symbol
_atom_type_description
_atom_type_scat_dispersion_real
_atom_type_scat_dispersion_imag
_atom_type_scat_source
C C 0.0033 0.0016 'International Tables Vol C Tables 4.2.6.8 and 6.1.1.4'
H H 0.0000 0.0000 'International Tables Vol C Tables 4.2.6.8 and 6.1.1.4'
B B 0.0013 0.0007 'International Tables Vol C Tables 4.2.6.8 and 6.1.1.4'
N N 0.0061 0.0033 'International Tables Vol C Tables 4.2.6.8 and 6.1.1.4'
O O 0.0106 0.0060 'International Tables Vol C Tables 4.2.6.8 and 6.1.1.4'
F F 0.0171 0.0103 'International Tables Vol C Tables 4.2.6.8 and 6.1.1.4'
Ni Ni 0.3393 1.1124 'International Tables Vol C Tables 4.2.6.8 and 6.1.1.4'

loop_
_geom_angle_atom_site_label_1
_geom_angle_atom_site_label_2
_geom_angle_atom_site_label_3
_geom_angle
_geom_angle_site_symmetry_1
_geom_angle_site_symmetry_3
N1 Ni1 N1 180.00(11) . 2_556
N1 Ni1 N3 89.70(15) . 2_556
N1 Ni1 N3 90.30(15) 2_556 2_556
N1 Ni1 N3 90.30(15) . .
N1 Ni1 N3 89.70(15) 2_556 .
N3 Ni1 N3 180.000(1) 2_556 .
C1 N1 Ni1 130.5(3) . .
C1 N1 H1A 114.8 . .
Ni1 N1 H1A 114.8 . .
N1 C1 N4 122.8(3) . .
N1 C1 N2 120.9(4) . .
N4 C1 N2 116.2(3) . .
C1 N2 C2 126.5(4) . .
C1 N2 H2 117(4) . .
C2 N2 H2 116(4) . .
N3 C2 N5 123.1(4) . .
N3 C2 N2 121.3(4) . .
N5 C2 N2 115.5(4) . .
C2 N3 Ni1 129.9(3) . .
C2 N3 H3 112(3) . .
Ni1 N3 H3 118(3) . .
C1 N4 C3 126.1(3) . .
C1 N4 H4 114(3) . .
C3 N4 H4 116(3) . .
C8 C3 C4 121.4(4) . .
C8 C3 N4 118.2(4) . .
C4 C3 N4 120.4(4) . .
C5 C4 C3 118.1(4) . .
C5 C4 H4A 120.9 . .
C3 C4 H4A 120.9 . .
O1 C5 C4 124.4(4) . .
O1 C5 C6 114.3(4) . .
C4 C5 C6 121.3(4) . .
C7 C6 C5 119.4(4) . .
C7 C6 H6A 120.3 . .
C5 C6 H6A 120.3 . .
O2 C7 C6 124.0(4) . .
O2 C7 C8 115.5(4) . .
C6 C7 C8 120.5(4) . .
C3 C8 C7 119.2(4) . .
C3 C8 H8A 120.4 . .
C7 C8 H8A 120.4 . .
C5 O1 C9 117.8(3) . .
O1 C9 H9A 109.5 . .
O1 C9 H9B 109.5 . .
H9A C9 H9B 109.5 . .
O1 C9 H9C 109.5 . .
H9A C9 H9C 109.5 . .
H9B C9 H9C 109.5 . .
C7 O2 C10 117.4(3) . .
O2 C10 H10A 109.5 . .
O2 C10 H10B 109.5 . .
H10A C10 H10B 109.5 . .
O2 C10 H10C 109.5 . .
H10A C10 H10C 109.5 . .
H10B C10 H10C 109.5 . .
C2 N5 C11 125.0(4) . .
C2 N5 H5 116(4) . .
C11 N5 H5 119(4) . .
C16 C11 C12 122.0(4) . .
C16 C11 N5 120.2(4) . .
C12 C11 N5 117.7(4) . .
C13 C12 C11 117.7(4) . .
C13 C12 H12A 121.1 . .
C11 C12 H12A 121.1 . .
O3 C13 C12 123.4(4) . .
O3 C13 C14 114.6(4) . .
C12 C13 C14 121.9(4) . .
C15 C14 C13 118.7(4) . .
C15 C14 H14A 120.7 . .
C13 C14 H14A 120.7 . .
O4 C15 C14 123.8(4) . .
O4 C15 C16 115.5(4) . .
C14 C15 C16 120.8(4) . .
C11 C16 C15 118.8(4) . .
C11 C16 H16A 120.6 . .
C15 C16 H16A 120.6 . .
C13 O3 C17 116.7(3) . .
O3 C17 H17A 109.5 . .
O3 C17 H17B 109.5 . .
H17A C17 H17B 109.5 . .
O3 C17 H17C 109.5 . .
H17A C17 H17C 109.5 . .
H17B C17 H17C 109.5 . .
C15 O4 C18 117.5(3) . .
O4 C18 H18A 109.5 . .
O4 C18 H18B 109.5 . .
H18A C18 H18B 109.5 . .
O4 C18 H18C 109.5 . .
H18A C18 H18C 109.5 . .
H18B C18 H18C 109.5 . .
F1 B1 F4 110.8(7) . .
F1 B1 F2 109.3(6) . .
F4 B1 F2 108.4(5) . .
F1 B1 F3 110.5(6) . .
F4 B1 F3 109.4(7) . .
F2 B1 F3 108.4(6) . .
C21 C20 C20 68.2(11) 2_766 2_766
C21 C20 C21 118.2(12) 2_766 .
C20 C20 C21 50.0(9) 2_766 .
C21 C20 C22 62.8(10) 2_766 2_766
C20 C20 C22 118.1(14) 2_766 2_766
C21 C20 C22 145.4(12) . 2_766
O20 C21 C20 146.0(11) . 2_766
O20 C21 C22 119.7(13) . .
C20 C21 C22 69.1(12) 2_766 .
O20 C21 C20 122.2(11) . .
C20 C21 C20 61.8(12) 2_766 .
C22 C21 C20 118.0(14) . .
C21 C22 C20 48.0(9) . 2_766

loop_
_geom_bond_atom_site_label_1
_geom_bond_atom_site_label_2
_geom_bond_distance
_geom_bond_site_symmetry_2
Ni1 N1 1.857(3) .
Ni1 N1 1.857(3) 2_556
Ni1 N3 1.859(3) 2_556
Ni1 N3 1.859(3) .
N1 C1 1.287(5) .
N1 H1A 0.8600 .
C1 N4 1.355(5) .
C1 N2 1.363(5) .
N2 C2 1.363(5) .
N2 H2 0.75(5) .
C2 N3 1.294(5) .
C2 N5 1.360(5) .
N3 H3 0.86(5) .
N4 C3 1.427(5) .
N4 H4 0.82(5) .
C3 C8 1.382(6) .
C3 C4 1.396(6) .
C4 C5 1.384(6) .
C4 H4A 0.9300 .
C5 O1 1.363(5) .
C5 C6 1.395(6) .
C6 C7 1.375(6) .
C6 H6A 0.9300 .
C7 O2 1.359(5) .
C7 C8 1.393(6) .
C8 H8A 0.9300 .
O1 C9 1.430(6) .
C9 H9A 0.9600 .
C9 H9B 0.9600 .
C9 H9C 0.9600 .
O2 C10 1.437(5) .
C10 H10A 0.9600 .
C10 H10B 0.9600 .
C10 H10C 0.9600 .
N5 C11 1.421(5) .
N5 H5 0.73(5) .
C11 C16 1.372(6) .
C11 C12 1.393(6) .
C12 C13 1.379(6) .
C12 H12A 0.9300 .
C13 O3 1.370(5) .
C13 C14 1.392(6) .
C14 C15 1.381(6) .
C14 H14A 0.9300 .
C15 O4 1.367(5) .
C15 C16 1.395(6) .
C16 H16A 0.9300 .
O3 C17 1.421(5) .
C17 H17A 0.9600 .
C17 H17B 0.9600 .
C17 H17C 0.9600 .
O4 C18 1.424(5) .
C18 H18A 0.9600 .
C18 H18B 0.9600 .
C18 H18C 0.9600 .
B1 F1 1.369(8) .
B1 F4 1.383(8) .
B1 F2 1.384(7) .
B1 F3 1.386(11) .
O20 C21 1.210(12) .
C20 C21 1.227(16) 2_766
C20 C20 1.41(3) 2_766
C20 C21 1.489(17) .
C20 C22 1.54(2) 2_766
C21 C20 1.227(16) 2_766
C21 C22 1.469(18) .
C22 C20 1.54(2) 2_766

loop_
_geom_hbond_atom_site_label_D
_geom_hbond_atom_site_label_H
_geom_hbond_atom_site_label_A
_geom_hbond_distance_DH
_geom_hbond_distance_HA
_geom_hbond_distance_DA
_geom_hbond_angle_DHA
_geom_hbond_site_symmetry_A
N1 H1A F3 0.86 2.42 3.111(5) 137.8 .
N1 H1A F4 0.86 2.46 3.293(7) 164.7 .
N3 H3 F4 0.86(5) 2.13(5) 2.956(5) 160(4) 2_556
N4 H4 F3 0.82(5) 2.16(5) 2.893(5) 149(4) .
N5 H5 O20 0.73(5) 2.01(5) 2.714(7) 161(5) .

loop_
_geom_torsion_atom_site_label_1
_geom_torsion_atom_site_label_2
_geom_torsion_atom_site_label_3
_geom_torsion_atom_site_label_4
_geom_torsion
_geom_torsion_site_symmetry_1
_geom_torsion_site_symmetry_4
N1 Ni1 N1 C1 -111(100) 2_556 .
N3 Ni1 N1 C1 -171.8(4) 2_556 .
N3 Ni1 N1 C1 8.2(4) . .
Ni1 N1 C1 N4 173.3(3) . .
Ni1 N1 C1 N2 -6.6(6) . .
N1 C1 N2 C2 -1.6(6) . .
N4 C1 N2 C2 178.4(4) . .
C1 N2 C2 N3 5.4(7) . .
C1 N2 C2 N5 -176.3(4) . .
N5 C2 N3 Ni1 -179.2(3) . .
N2 C2 N3 Ni1 -0.9(6) . .
N1 Ni1 N3 C2 -4.3(4) . .
N1 Ni1 N3 C2 175.7(4) 2_556 .
N3 Ni1 N3 C2 147(100) 2_556 .
N1 C1 N4 C3 170.5(4) . .
N2 C1 N4 C3 -9.5(6) . .
C1 N4 C3 C8 -120.9(4) . .
C1 N4 C3 C4 61.4(5) . .
C8 C3 C4 C5 2.5(6) . .
N4 C3 C4 C5 -179.9(3) . .
C3 C4 C5 O1 179.0(3) . .
C3 C4 C5 C6 -2.6(6) . .
O1 C5 C6 C7 179.2(3) . .
C4 C5 C6 C7 0.7(6) . .
C5 C6 C7 O2 -179.0(3) . .
C5 C6 C7 C8 1.4(6) . .
C4 C3 C8 C7 -0.4(6) . .
N4 C3 C8 C7 -178.1(3) . .
O2 C7 C8 C3 178.9(3) . .
C6 C7 C8 C3 -1.6(6) . .
C4 C5 O1 C9 0.1(6) . .
C6 C5 O1 C9 -178.4(3) . .
C6 C7 O2 C10 -4.1(5) . .
C8 C7 O2 C10 175.5(3) . .
N3 C2 N5 C11 -172.3(4) . .
N2 C2 N5 C11 9.4(6) . .
C2 N5 C11 C16 54.8(6) . .
C2 N5 C11 C12 -125.1(4) . .
C16 C11 C12 C13 -0.4(6) . .
N5 C11 C12 C13 179.5(3) . .
C11 C12 C13 O3 -180.0(3) . .
C11 C12 C13 C14 -2.1(6) . .
O3 C13 C14 C15 -179.8(3) . .
C12 C13 C14 C15 2.1(6) . .
C13 C14 C15 O4 178.9(4) . .
C13 C14 C15 C16 0.4(6) . .
C12 C11 C16 C15 2.8(6) . .
N5 C11 C16 C15 -177.1(4) . .
O4 C15 C16 C11 178.6(3) . .
C14 C15 C16 C11 -2.7(6) . .
C12 C13 O3 C17 -4.5(5) . .
C14 C13 O3 C17 177.4(3) . .
C14 C15 O4 C18 2.3(6) . .
C16 C15 O4 C18 -179.1(4) . .
C21 C20 C21 O20 -140.7(15) 2_766 .
C20 C20 C21 O20 -140.7(15) 2_766 .
C22 C20 C21 O20 -58(3) 2_766 .
C21 C20 C21 C20 0.000(2) 2_766 2_766
C22 C20 C21 C20 82(2) 2_766 2_766
C21 C20 C21 C22 42.0(14) 2_766 .
C20 C20 C21 C22 42.0(14) 2_766 .
C22 C20 C21 C22 124.3(18) 2_766 .
O20 C21 C22 C20 143.5(13) . 2_766
C20 C21 C22 C20 -39.1(13) . 2_766
